data_1510960
loop_
_publ_author_name
'Babizhet'sky, V.S.'
'Kuz'ma, Yu.B.'
'Chaban, N.F.'
'Veremchuk, I.V.'

_publ_section_title
;
 Solid solution of Ni in Er B4 and its crystal structure
;
_journal_name_full 'Journal of Alloys Compd.'
_journal_page_first 117
_journal_page_last 120
_journal_paper_doi 10.1016/j.jallcom.2004.01.027
_journal_volume 377
_journal_year 2004
_chemical_formula_sum 'B3.93 Er Ni0.07'
_chemical_name_systematic 'Er Ni0.07 B3.93'
_space_group_IT_number 127
_symmetry_space_group_name_Hall '-P 4 2ab'
_symmetry_space_group_name_H-M 'P 4/m b m'
_cell_angle_alpha 90
_cell_angle_beta 90
_cell_angle_gamma 90
_cell_formula_units_Z 4
_cell_length_a 7.0984
_cell_length_b 7.0984
_cell_length_c 3.8938
_cell_volume 196.198
_citation_journal_id_ASTM JALCEU
_cod_data_source_file boron_494.cif
_cod_data_source_block B3.93Er1Ni0.07
_cod_original_formula_sum 'B3.93 Er1 Ni0.07'
_cod_database_code 1510960

loop_
_symmetry_equiv_pos_as_xyz
x,y,z
-y,x,z
-x,-y,z
y,-x,z
x+1/2,-y+1/2,-z
y+1/2,x+1/2,-z
-x+1/2,y+1/2,-z
-y+1/2,-x+1/2,-z
-x,-y,-z
y,-x,-z
x,y,-z
-y,x,-z
-x-1/2,y-1/2,z
-y-1/2,-x-1/2,z
x-1/2,-y-1/2,z
y-1/2,x-1/2,z

loop_
_atom_site_label
_atom_site_type_symbol
_atom_site_fract_x
_atom_site_fract_y
_atom_site_fract_z
_atom_site_occupancy
_atom_site_U_iso_or_equiv
Ni1 Ni 0 0 0 0.14 0.0
Er1 Er 0.31834 0.81834 0 1 0.0
B3 B 0.175 0.039 0.5 1 0.0
B1 B 0 0 0.204 0.93 0.0
B2 B 0.087 0.587 0.5 1 0.0
